data_2209875
loop_
_publ_author_name
'Aghabozorg, Hossein'
'Ghadermazi, Mohammad'
'Attar Gharamaleki, Jafar'

_publ_section_title
;A proton-transfer compound:
 1,10-phenanthrolinium--2,4,5-tricarboxybenzoate--2,5-dicarboxybenzene-1,4-dicarboxylate
 (4/2/1)
;
_journal_coeditor_code HK2066
_journal_issue 8
_journal_name_full 'Acta Crystallographica Section E'
_journal_page_first o3174
_journal_page_last o3176
_journal_paper_doi 10.1107/S1600536806024925
_journal_volume 62
_journal_year 2006
_chemical_formula_iupac '4C12 H9 N2 + , 2C10 H5 O8 - , C10 H4 O8 2-'
_chemical_formula_moiety '4C12 H9 N2 + , 2C10 H5 O8 - , C10 H4 O8 2-'
_chemical_formula_sum 'C78 H50 N8 O24'
_chemical_formula_weight 1483.26
_chemical_name_systematic
;
1,10-phenanthrolinium--2,4,5-tricarboxybenzoate--2,5-dicarboxybenzene-
1,4-dicarboxylate (2/1/0.5)
;
_space_group_IT_number 2
_symmetry_cell_setting triclinic
_symmetry_space_group_name_Hall '-P 1'
_symmetry_space_group_name_H-M 'P -1'
_atom_sites_solution_hydrogens direct
_atom_sites_solution_primary direct
_atom_sites_solution_secondary difmap
_audit_creation_method SHELXL97
_cell_angle_alpha 107.075(5)
_cell_angle_beta 101.375(5)
_cell_angle_gamma 104.174(5)
_cell_formula_units_Z 1
_cell_length_a 8.6993(8)
_cell_length_b 13.5070(14)
_cell_length_c 15.1719(16)
_cell_measurement_reflns_used 999
_cell_measurement_temperature 120(2)
_cell_measurement_theta_max 27
_cell_measurement_theta_min 3
_cell_volume 1581.1(3)
_computing_cell_refinement 'SAINT-Plus (Bruker, 1998)'
_computing_data_collection 'SMART (Bruker, 1998)'
_computing_data_reduction SAINT-Plus
_computing_molecular_graphics SHELXTL
_computing_publication_material SHELXTL
_computing_structure_refinement SHELXTL
_computing_structure_solution 'SHELXTL (Sheldrick, 1998)'
_diffrn_ambient_temperature 120(2)
_diffrn_measured_fraction_theta_full 0.993
_diffrn_measured_fraction_theta_max 0.993
_diffrn_measurement_device_type 'Bruker SMART 1000 CCD area-detector'
_diffrn_measurement_method '\f and \w'
_diffrn_radiation_monochromator graphite
_diffrn_radiation_source 'fine-focus sealed tube'
_diffrn_radiation_type MoK\a
_diffrn_radiation_wavelength 0.71073
_diffrn_reflns_av_R_equivalents 0.0298
_diffrn_reflns_av_sigmaI/netI 0.0549
_diffrn_reflns_limit_h_max 11
_diffrn_reflns_limit_h_min -11
_diffrn_reflns_limit_k_max 17
_diffrn_reflns_limit_k_min -17
_diffrn_reflns_limit_l_max 20
_diffrn_reflns_limit_l_min -20
_diffrn_reflns_number 16402
_diffrn_reflns_theta_full 28.00
_diffrn_reflns_theta_max 28.00
_diffrn_reflns_theta_min 2.52
_exptl_absorpt_coefficient_mu 0.118
_exptl_absorpt_correction_T_max 0.980
_exptl_absorpt_correction_T_min 0.973
_exptl_absorpt_correction_type multi-scan
_exptl_absorpt_process_details '(SADABS; Sheldrick, 1998)'
_exptl_crystal_colour colourless
_exptl_crystal_density_diffrn 1.558
_exptl_crystal_density_method 'not measured'
_exptl_crystal_description prism
_exptl_crystal_F_000 766
_exptl_crystal_size_max 0.22
_exptl_crystal_size_mid 0.18
_exptl_crystal_size_min 0.16
_refine_diff_density_max 0.286
_refine_diff_density_min -0.293
_refine_ls_extinction_method none
_refine_ls_goodness_of_fit_ref 1.070
_refine_ls_hydrogen_treatment constr
_refine_ls_matrix_type full
_refine_ls_number_parameters 496
_refine_ls_number_reflns 7598
_refine_ls_number_restraints 0
_refine_ls_restrained_S_all 1.070
_refine_ls_R_factor_all 0.0751
_refine_ls_R_factor_gt 0.0493
_refine_ls_shift/su_max 0.000
_refine_ls_shift/su_mean 0.000
_refine_ls_structure_factor_coef Fsqd
_refine_ls_weighting_details 'calc w = 1/[\s^2^(Fo^2^)+(0.03P)^2^+0.6P] where P=(Fo^2^+2Fc^2^)/3'
_refine_ls_weighting_scheme calc
_refine_ls_wR_factor_gt 0.0994
_refine_ls_wR_factor_ref 0.1079
_reflns_number_gt 4972
_reflns_number_total 7598
_reflns_threshold_expression I>2\s(I)
_cod_data_source_file hk2066.cif
_cod_data_source_block I
_cod_database_code 2209875
_cod_database_fobs_code 2209875

loop_
_symmetry_equiv_pos_as_xyz
'x, y, z'
'-x, -y, -z'

loop_
_atom_site_type_symbol
_atom_site_label
_atom_site_fract_x
_atom_site_fract_y
_atom_site_fract_z
_atom_site_U_iso_or_equiv
_atom_site_adp_type
_atom_site_calc_flag
_atom_site_refinement_flags
_atom_site_occupancy
O O1 -0.15099(18) 0.10246(13) -0.29564(10) 0.0383(4) Uani d . 1
O O2 0.09565(16) 0.09845(11) -0.22839(9) 0.0281(3) Uani d . 1
O O3 0.25857(18) -0.01719(12) -0.27445(9) 0.0331(3) Uani d . 1
H H3O 0.2121 0.0423 -0.2434 0.040 Uiso d R 1
O O4 0.28069(17) -0.12797(11) -0.40680(9) 0.0276(3) Uani d . 1
N N1 0.05058(18) 0.19388(12) -0.05109(10) 0.0207(3) Uani d . 1
H H1N 0.0695 0.1548 -0.1110 0.025 Uiso d R 1
N N2 0.21161(18) 0.04581(12) -0.04508(11) 0.0229(3) Uani d . 1
C C1 -0.0296(2) 0.26451(15) -0.05983(14) 0.0239(4) Uani d . 1
H H1A -0.0573 0.2747 -0.1196 0.029 Uiso calc R 1
C C2 -0.0727(2) 0.32322(15) 0.01781(14) 0.0251(4) Uani d . 1
H H2A -0.1284 0.3743 0.0119 0.030 Uiso calc R 1
C C3 -0.0336(2) 0.30647(15) 0.10316(13) 0.0231(4) Uani d . 1
H H3A -0.0625 0.3465 0.1566 0.028 Uiso calc R 1
C C4 0.0486(2) 0.23092(14) 0.11275(13) 0.0208(4) Uani d . 1
C C5 0.0884(2) 0.20693(15) 0.19835(13) 0.0250(4) Uani d . 1
H H5A 0.0589 0.2433 0.2531 0.030 Uiso calc R 1
C C6 0.1673(2) 0.13335(15) 0.20264(13) 0.0244(4) Uani d . 1
H H6A 0.1916 0.1184 0.2603 0.029 Uiso calc R 1
C C7 0.2153(2) 0.07728(14) 0.12222(13) 0.0213(4) Uani d . 1
C C8 0.3000(2) 0.00095(15) 0.12388(14) 0.0253(4) Uani d . 1
H H8A 0.3319 -0.0139 0.1810 0.030 Uiso calc R 1
C C9 0.3359(2) -0.05158(15) 0.04229(14) 0.0271(4) Uani d . 1
H H9A 0.3919 -0.1038 0.0417 0.033 Uiso calc R 1
C C10 0.2883(2) -0.02668(15) -0.04057(14) 0.0255(4) Uani d . 1
H H10A 0.3127 -0.0643 -0.0969 0.031 Uiso calc R 1
C C11 0.1764(2) 0.09683(14) 0.03585(13) 0.0196(4) Uani d . 1
C C12 0.0917(2) 0.17514(14) 0.03232(12) 0.0193(4) Uani d . 1
C C13 -0.0244(2) 0.08096(15) -0.30277(13) 0.0238(4) Uani d . 1
C C14 0.2212(2) -0.05904(15) -0.36652(13) 0.0229(4) Uani d . 1
C C15 -0.0023(2) 0.03560(14) -0.40258(12) 0.0203(4) Uani d . 1
C C16 0.1036(2) -0.02368(14) -0.42955(13) 0.0200(4) Uani d . 1
C C17 0.1025(2) -0.05697(14) -0.52602(13) 0.0208(4) Uani d . 1
H H17A 0.1744 -0.0967 -0.5443 0.025 Uiso calc R 1
O O1' 0.53032(17) 0.24732(11) -0.06090(9) 0.0272(3) Uani d . 1
O O2' 0.37344(16) 0.34451(10) -0.09649(8) 0.0246(3) Uani d . 1
H H2'O 0.3194 0.4127 -0.0603 0.029 Uiso d R 1
O O3' 0.25511(15) 0.47862(10) -0.02270(8) 0.0233(3) Uani d . 1
O O4' 0.24143(16) 0.56247(10) 0.12264(9) 0.0257(3) Uani d . 1
O O5' 0.39276(17) 0.49155(12) 0.39640(9) 0.0329(3) Uani d . 1
O O6' 0.61320(16) 0.43736(11) 0.42788(9) 0.0282(3) Uani d . 1
H H6'O 0.6273 0.4667 0.4900 0.034 Uiso d R 1
O O7' 0.56500(15) 0.21816(10) 0.30675(9) 0.0258(3) Uani d . 1
H H7'O 0.6117 0.1890 0.3390 0.031 Uiso d R 1
O O8' 0.80675(17) 0.30206(12) 0.28891(10) 0.0345(4) Uani d . 1
N N1' 0.38113(18) 0.26601(12) -0.27893(10) 0.0210(3) Uani d . 1
H H1'N 0.3652 0.2936 -0.2148 0.025 Uiso d R 1
N N2' 0.1385(2) 0.36040(13) -0.26673(11) 0.0266(4) Uani d . 1
C C1' 0.5006(2) 0.22064(15) -0.27945(14) 0.0254(4) Uani d . 1
H H1'A 0.5547 0.2125 -0.2224 0.031 Uiso calc R 1
C C2' 0.5470(2) 0.18507(17) -0.36293(14) 0.0297(5) Uani d . 1
H H2'A 0.6316 0.1519 -0.3636 0.036 Uiso calc R 1
C C3' 0.4687(2) 0.19861(16) -0.44442(14) 0.0293(4) Uani d . 1
H H3'A 0.5005 0.1755 -0.5015 0.035 Uiso calc R 1
C C4' 0.3427(2) 0.24589(15) -0.44430(13) 0.0231(4) Uani d . 1
C C5' 0.2555(3) 0.26249(16) -0.52678(14) 0.0290(4) Uani d . 1
H H5'A 0.2851 0.2420 -0.5849 0.035 Uiso calc R 1
C C6' 0.1329(3) 0.30642(16) -0.52331(14) 0.0299(5) Uani d . 1
H H6'A 0.0759 0.3149 -0.5794 0.036 Uiso calc R 1
C C7' 0.0863(2) 0.34098(15) -0.43606(13) 0.0247(4) Uani d . 1
C C8' -0.0394(2) 0.38789(16) -0.42853(15) 0.0321(5) Uani d . 1
H H8'A -0.1010 0.3971 -0.4830 0.039 Uiso calc R 1
C C9' -0.0732(3) 0.42042(18) -0.34209(16) 0.0347(5) Uani d . 1
H H9'A -0.1574 0.4531 -0.3356 0.042 Uiso calc R 1
C C10' 0.0191(3) 0.40468(17) -0.26306(15) 0.0314(5) Uani d . 1
H H10B -0.0059 0.4272 -0.2036 0.038 Uiso calc R 1
C C11' 0.1710(2) 0.32907(14) -0.35272(13) 0.0214(4) Uani d . 1
C C12' 0.2992(2) 0.27991(14) -0.35871(12) 0.0204(4) Uani d . 1
C C13' 0.4569(2) 0.31287(14) -0.03664(12) 0.0193(4) Uani d . 1
C C14' 0.2893(2) 0.49746(14) 0.06957(12) 0.0192(4) Uani d . 1
C C15' 0.4631(2) 0.35888(14) 0.06966(12) 0.0176(4) Uani d . 1
C C16' 0.3898(2) 0.43517(14) 0.11272(12) 0.0181(4) Uani d . 1
C C17' 0.4065(2) 0.46091(14) 0.21110(12) 0.0188(4) Uani d . 1
H H17B 0.3576 0.5121 0.2411 0.023 Uiso calc R 1
C C18' 0.4910(2) 0.41536(14) 0.26686(12) 0.0190(4) Uani d . 1
C C19' 0.5665(2) 0.34145(14) 0.22473(12) 0.0193(4) Uani d . 1
C C20' 0.5510(2) 0.31545(14) 0.12732(12) 0.0199(4) Uani d . 1
H H20A 0.6026 0.2656 0.0983 0.024 Uiso calc R 1
C C21' 0.4972(2) 0.45047(14) 0.37017(13) 0.0208(4) Uani d . 1
C C22' 0.6605(2) 0.28631(15) 0.27840(12) 0.0220(4) Uani d . 1

loop_
_atom_site_aniso_label
_atom_site_aniso_U_11
_atom_site_aniso_U_22
_atom_site_aniso_U_33
_atom_site_aniso_U_12
_atom_site_aniso_U_13
_atom_site_aniso_U_23
O1 0.0379(9) 0.0644(11) 0.0269(8) 0.0333(8) 0.0148(7) 0.0192(8)
O2 0.0324(8) 0.0355(8) 0.0199(7) 0.0181(6) 0.0058(6) 0.0103(6)
O3 0.0438(9) 0.0417(9) 0.0197(7) 0.0277(7) 0.0058(6) 0.0100(6)
O4 0.0354(8) 0.0325(8) 0.0228(7) 0.0211(6) 0.0083(6) 0.0129(6)
N1 0.0226(8) 0.0208(8) 0.0190(8) 0.0073(6) 0.0055(6) 0.0079(6)
N2 0.0201(8) 0.0222(8) 0.0252(8) 0.0065(6) 0.0064(7) 0.0072(7)
C1 0.0225(10) 0.0239(10) 0.0277(10) 0.0080(8) 0.0043(8) 0.0141(8)
C2 0.0234(10) 0.0208(9) 0.0330(11) 0.0091(8) 0.0079(8) 0.0108(8)
C3 0.0213(9) 0.0219(10) 0.0252(10) 0.0077(8) 0.0078(8) 0.0059(8)
C4 0.0183(9) 0.0192(9) 0.0222(9) 0.0048(7) 0.0032(7) 0.0064(8)
C5 0.0257(10) 0.0254(10) 0.0201(10) 0.0067(8) 0.0059(8) 0.0046(8)
C6 0.0268(10) 0.0244(10) 0.0187(9) 0.0043(8) 0.0027(8) 0.0088(8)
C7 0.0175(9) 0.0202(9) 0.0219(9) 0.0044(7) 0.0003(7) 0.0066(8)
C8 0.0217(10) 0.0238(10) 0.0293(11) 0.0067(8) 0.0018(8) 0.0121(8)
C9 0.0214(10) 0.0217(10) 0.0393(12) 0.0098(8) 0.0062(9) 0.0119(9)
C10 0.0220(10) 0.0240(10) 0.0293(11) 0.0082(8) 0.0084(8) 0.0066(8)
C11 0.0164(9) 0.0186(9) 0.0228(9) 0.0044(7) 0.0039(7) 0.0084(8)
C12 0.0185(9) 0.0189(9) 0.0201(9) 0.0048(7) 0.0048(7) 0.0082(7)
C13 0.0286(10) 0.0257(10) 0.0224(10) 0.0123(8) 0.0083(8) 0.0125(8)
C14 0.0279(10) 0.0223(10) 0.0216(10) 0.0111(8) 0.0065(8) 0.0103(8)
C15 0.0225(9) 0.0220(9) 0.0193(9) 0.0085(8) 0.0063(7) 0.0104(8)
C16 0.0224(9) 0.0204(9) 0.0208(9) 0.0084(7) 0.0067(7) 0.0109(8)
C17 0.0236(9) 0.0219(9) 0.0217(9) 0.0107(8) 0.0073(8) 0.0111(8)
O1' 0.0374(8) 0.0302(7) 0.0214(7) 0.0203(6) 0.0112(6) 0.0103(6)
O2' 0.0305(7) 0.0316(7) 0.0169(6) 0.0181(6) 0.0068(5) 0.0098(6)
O3' 0.0280(7) 0.0288(7) 0.0183(7) 0.0150(6) 0.0063(5) 0.0112(6)
O4' 0.0325(8) 0.0285(7) 0.0231(7) 0.0180(6) 0.0097(6) 0.0111(6)
O5' 0.0387(8) 0.0515(9) 0.0213(7) 0.0307(7) 0.0130(6) 0.0148(7)
O6' 0.0325(8) 0.0400(8) 0.0155(6) 0.0207(6) 0.0051(6) 0.0086(6)
O7' 0.0271(7) 0.0299(7) 0.0282(7) 0.0136(6) 0.0057(6) 0.0192(6)
O8' 0.0255(8) 0.0551(10) 0.0385(8) 0.0213(7) 0.0134(6) 0.0293(8)
N1' 0.0248(8) 0.0244(8) 0.0158(7) 0.0113(7) 0.0066(6) 0.0068(6)
N2' 0.0314(9) 0.0316(9) 0.0253(9) 0.0181(8) 0.0121(7) 0.0129(7)
C1' 0.0252(10) 0.0288(10) 0.0238(10) 0.0124(8) 0.0054(8) 0.0094(8)
C2' 0.0294(11) 0.0373(12) 0.0273(11) 0.0197(9) 0.0115(9) 0.0089(9)
C3' 0.0331(11) 0.0347(11) 0.0242(10) 0.0147(9) 0.0140(9) 0.0095(9)
C4' 0.0265(10) 0.0231(10) 0.0182(9) 0.0079(8) 0.0066(8) 0.0052(8)
C5' 0.0369(12) 0.0303(11) 0.0188(10) 0.0103(9) 0.0076(8) 0.0082(8)
C6' 0.0358(12) 0.0297(11) 0.0204(10) 0.0092(9) 0.0008(8) 0.0094(8)
C7' 0.0247(10) 0.0232(10) 0.0241(10) 0.0064(8) 0.0016(8) 0.0104(8)
C8' 0.0293(11) 0.0338(11) 0.0342(12) 0.0142(9) 0.0021(9) 0.0148(10)
C9' 0.0319(12) 0.0395(12) 0.0426(13) 0.0228(10) 0.0137(10) 0.0176(11)
C10' 0.0341(12) 0.0365(12) 0.0339(11) 0.0203(10) 0.0156(9) 0.0163(10)
C11' 0.0223(9) 0.0206(9) 0.0218(9) 0.0074(8) 0.0070(8) 0.0077(8)
C12' 0.0216(9) 0.0206(9) 0.0172(9) 0.0058(7) 0.0036(7) 0.0064(7)
C13' 0.0196(9) 0.0220(9) 0.0177(9) 0.0077(8) 0.0049(7) 0.0087(7)
C14' 0.0193(9) 0.0205(9) 0.0190(9) 0.0060(7) 0.0053(7) 0.0095(8)
C15' 0.0174(9) 0.0193(9) 0.0165(9) 0.0048(7) 0.0048(7) 0.0083(7)
C16' 0.0159(9) 0.0199(9) 0.0199(9) 0.0045(7) 0.0051(7) 0.0101(7)
C17' 0.0192(9) 0.0188(9) 0.0199(9) 0.0074(7) 0.0067(7) 0.0075(7)
C18' 0.0204(9) 0.0206(9) 0.0168(9) 0.0071(7) 0.0062(7) 0.0071(7)
C19' 0.0183(9) 0.0234(9) 0.0188(9) 0.0084(7) 0.0052(7) 0.0098(8)
C20' 0.0214(9) 0.0219(9) 0.0189(9) 0.0090(8) 0.0078(7) 0.0082(8)
C21' 0.0233(9) 0.0220(9) 0.0197(9) 0.0096(8) 0.0060(8) 0.0096(8)
C22' 0.0273(10) 0.0268(10) 0.0159(9) 0.0146(8) 0.0067(8) 0.0084(8)

loop_
_atom_type_symbol
_atom_type_description
_atom_type_scat_dispersion_real
_atom_type_scat_dispersion_imag
_atom_type_scat_source
C C 0.0033 0.0016 'International Tables Vol C Tables 4.2.6.8 and 6.1.1.4'
H H 0.0000 0.0000 'International Tables Vol C Tables 4.2.6.8 and 6.1.1.4'
N N 0.0061 0.0033 'International Tables Vol C Tables 4.2.6.8 and 6.1.1.4'
O O 0.0106 0.0060 'International Tables Vol C Tables 4.2.6.8 and 6.1.1.4'

loop_
_geom_angle_atom_site_label_1
_geom_angle_atom_site_label_2
_geom_angle_atom_site_label_3
_geom_angle_site_symmetry_1
_geom_angle
_geom_angle_publ_flag
C13 O2 H3O . 117.3 ?
C14 O3 H3O . 119.5 ?
C1 N1 C12 . 122.25(16) yes
C1 N1 H1N . 113.2 ?
C12 N1 H1N . 124.5 ?
C10 N2 C11 . 116.52(16) yes
N1 C1 C2 . 120.43(17) yes
N1 C1 H1A . 119.8 ?
C2 C1 H1A . 119.8 ?
C3 C2 C1 . 119.08(17) ?
C3 C2 H2A . 120.5 ?
C1 C2 H2A . 120.5 ?
C2 C3 C4 . 120.97(17) ?
C2 C3 H3A . 119.5 ?
C4 C3 H3A . 119.5 ?
C3 C4 C12 . 117.51(16) ?
C3 C4 C5 . 123.95(17) ?
C12 C4 C5 . 118.54(16) ?
C6 C5 C4 . 120.90(17) ?
C6 C5 H5A . 119.5 ?
C4 C5 H5A . 119.5 ?
C5 C6 C7 . 121.45(17) ?
C5 C6 H6A . 119.3 ?
C7 C6 H6A . 119.3 ?
C11 C7 C8 . 116.82(17) ?
C11 C7 C6 . 119.76(16) ?
C8 C7 C6 . 123.42(17) ?
C9 C8 C7 . 119.33(18) ?
C9 C8 H8A . 120.3 ?
C7 C8 H8A . 120.3 ?
C8 C9 C10 . 118.76(17) ?
C8 C9 H9A . 120.6 ?
C10 C9 H9A . 120.6 ?
N2 C10 C9 . 124.12(18) yes
N2 C10 H10A . 117.9 ?
C9 C10 H10A . 117.9 ?
N2 C11 C7 . 124.41(16) yes
N2 C11 C12 . 117.49(16) yes
C7 C11 C12 . 118.10(16) yes
N1 C12 C4 . 119.75(16) yes
N1 C12 C11 . 119.01(16) yes
C4 C12 C11 . 121.24(16) yes
O1 C13 O2 . 122.52(17) yes
O1 C13 C15 . 119.41(16) yes
O2 C13 C15 . 118.03(16) yes
O4 C14 O3 . 121.48(16) yes
O4 C14 C16 . 118.01(16) yes
O3 C14 C16 . 120.50(16) yes
C17 C15 C16 2_554 117.95(16) ?
C17 C15 C13 2_554 113.96(16) ?
C16 C15 C13 . 128.09(16) ?
C17 C16 C15 . 117.82(16) ?
C17 C16 C14 . 114.08(16) ?
C15 C16 C14 . 128.10(16) ?
C15 C17 C16 2_554 124.22(17) ?
C15 C17 H17A 2_554 117.9 ?
C16 C17 H17A . 117.9 ?
C13' O2' H2'O . 114.2 ?
C14' O3' H2'O . 109.8 ?
C21' O6' H6'O . 117.7 ?
C22' O7' H7'O . 116.1 ?
C1' N1' C12' . 122.33(16) yes
C1' N1' H1'N . 113.4 ?
C12' N1' H1'N . 124.1 ?
C10' N2' C11' . 116.59(16) yes
N1' C1' C2' . 120.46(17) yes
N1' C1' H1'A . 119.8 ?
C2' C1' H1'A . 119.8 ?
C3' C2' C1' . 118.96(18) ?
C3' C2' H2'A . 120.5 ?
C1' C2' H2'A . 120.5 ?
C2' C3' C4' . 120.77(18) ?
C2' C3' H3'A . 119.6 ?
C4' C3' H3'A . 119.6 ?
C3' C4' C12' . 118.34(17) ?
C3' C4' C5' . 123.77(17) ?
C12' C4' C5' . 117.89(17) ?
C6' C5' C4' . 121.35(18) ?
C6' C5' H5'A . 119.3 ?
C4' C5' H5'A . 119.3 ?
C5' C6' C7' . 121.24(18) ?
C5' C6' H6'A . 119.4 ?
C7' C6' H6'A . 119.4 ?
C8' C7' C11' . 117.03(18) ?
C8' C7' C6' . 123.44(17) ?
C11' C7' C6' . 119.53(17) ?
C9' C8' C7' . 119.49(18) ?
C9' C8' H8'A . 120.3 ?
C7' C8' H8'A . 120.3 ?
C8' C9' C10' . 118.87(19) ?
C8' C9' H9'A . 120.6 ?
C10' C9' H9'A . 120.6 ?
N2' C10' C9' . 123.85(19) yes
N2' C10' H10B . 118.1 ?
C9' C10' H10B . 118.1 ?
N2' C11' C7' . 124.18(17) yes
N2' C11' C12' . 117.61(16) yes
C7' C11' C12' . 118.21(16) yes
N1' C12' C4' . 119.13(17) yes
N1' C12' C11' . 119.12(16) yes
C4' C12' C11' . 121.75(16) yes
O1' C13' O2' . 123.03(16) yes
O1' C13' C15' . 118.84(15) yes
O2' C13' C15' . 118.13(15) yes
O4' C14' O3' . 121.63(16) yes
O4' C14' C16' . 118.86(15) yes
O3' C14' C16' . 119.50(15) yes
C20' C15' C16' . 118.70(16) ?
C20' C15' C13' . 113.24(15) ?
C16' C15' C13' . 128.04(15) ?
C17' C16' C15' . 117.46(15) ?
C17' C16' C14' . 111.69(15) ?
C15' C16' C14' . 130.85(15) ?
C18' C17' C16' . 123.14(17) ?
C18' C17' H17B . 118.4 ?
C16' C17' H17B . 118.4 ?
C17' C18' C19' . 119.46(16) ?
C17' C18' C21' . 116.78(16) ?
C19' C18' C21' . 123.76(15) ?
C20' C19' C18' . 117.91(16) ?
C20' C19' C22' . 118.13(16) ?
C18' C19' C22' . 123.94(15) ?
C19' C20' C15' . 123.31(17) ?
C19' C20' H20A . 118.3 ?
C15' C20' H20A . 118.3 ?
O5' C21' O6' . 123.74(16) yes
O5' C21' C18' . 119.22(15) yes
O6' C21' C18' . 117.03(16) yes
O8' C22' O7' . 125.52(17) yes
O8' C22' C19' . 121.63(17) yes
O7' C22' C19' . 112.78(15) yes

loop_
_geom_bond_atom_site_label_1
_geom_bond_atom_site_label_2
_geom_bond_site_symmetry_2
_geom_bond_distance
_geom_bond_publ_flag
O1 C13 . 1.222(2) yes
O2 C13 . 1.295(2) yes
O3 C14 . 1.282(2) yes
O3 H3O . 1.0210 ?
O4 C14 . 1.239(2) yes
N1 C1 . 1.333(2) ?
N1 C12 . 1.359(2) ?
N1 H1N . 0.9756 ?
N2 C10 . 1.322(2) ?
N2 C11 . 1.353(2) ?
C1 C2 . 1.389(3) ?
C1 H1A . 0.9500 ?
C2 C3 . 1.371(3) ?
C2 H2A . 0.9500 ?
C3 C4 . 1.406(2) ?
C3 H3A . 0.9500 ?
C4 C12 . 1.406(3) ?
C4 C5 . 1.427(2) ?
C5 C6 . 1.348(3) ?
C5 H5A . 0.9500 ?
C6 C7 . 1.431(3) ?
C6 H6A . 0.9500 ?
C7 C11 . 1.405(2) ?
C7 C8 . 1.410(3) ?
C8 C9 . 1.371(3) ?
C8 H8A . 0.9500 ?
C9 C10 . 1.406(3) ?
C9 H9A . 0.9500 ?
C10 H10A . 0.9500 ?
C11 C12 . 1.437(2) ?
C13 C15 . 1.528(3) ?
C14 C16 . 1.520(2) ?
C15 C17 2_554 1.397(2) ?
C15 C16 . 1.406(2) ?
C16 C17 . 1.396(2) ?
C17 C15 2_554 1.397(2) ?
C17 H17A . 0.9500 ?
O1' C13' . 1.227(2) yes
O2' C13' . 1.286(2) yes
O2' H2'O . 1.1788 ?
O3' C14' . 1.305(2) yes
O3' H2'O . 1.2249 ?
O4' C14' . 1.220(2) yes
O5' C21' . 1.245(2) yes
O6' C21' . 1.283(2) yes
O6' H6'O . 0.8781 ?
O7' C22' . 1.312(2) yes
O7' H7'O . 0.8200 ?
O8' C22' . 1.207(2) yes
N1' C1' . 1.330(2) ?
N1' C12' . 1.366(2) ?
N1' H1'N . 0.9854 ?
N2' C10' . 1.322(2) ?
N2' C11' . 1.357(2) ?
C1' C2' . 1.392(3) ?
C1' H1'A . 0.9500 ?
C2' C3' . 1.374(3) ?
C2' H2'A . 0.9500 ?
C3' C4' . 1.397(3) ?
C3' H3'A . 0.9500 ?
C4' C12' . 1.404(2) ?
C4' C5' . 1.437(3) ?
C5' C6' . 1.344(3) ?
C5' H5'A . 0.9500 ?
C6' C7' . 1.441(3) ?
C6' H6'A . 0.9500 ?
C7' C8' . 1.399(3) ?
C7' C11' . 1.406(2) ?
C8' C9' . 1.370(3) ?
C8' H8'A . 0.9500 ?
C9' C10' . 1.408(3) ?
C9' H9'A . 0.9500 ?
C10' H10B . 0.9500 ?
C11' C12' . 1.435(2) ?
C13' C15' . 1.533(2) ?
C14' C16' . 1.535(2) ?
C15' C20' . 1.397(2) ?
C15' C16' . 1.409(2) ?
C16' C17' . 1.398(2) ?
C17' C18' . 1.384(2) ?
C17' H17B . 0.9500 ?
C18' C19' . 1.396(2) ?
C18' C21' . 1.484(2) ?
C19' C20' . 1.385(2) ?
C19' C22' . 1.510(2) ?
C20' H20A . 0.9500 ?

loop_
_geom_hbond_atom_site_label_D
_geom_hbond_atom_site_label_H
_geom_hbond_atom_site_label_A
_geom_hbond_site_symmetry_A
_geom_hbond_distance_DH
_geom_hbond_distance_HA
_geom_hbond_distance_DA
_geom_hbond_angle_DHA
_geom_hbond_publ_flag
O2' H2'O O3' 1_555 1.18 1.23 2.402(2) 176 yes
N1 H1N O2 1_555 0.98 1.80 2.771(2) 171 yes
O6' H6'O O5' 2_666 0.88 1.71 2.570(2) 167 yes
O7' H7'O O4 2_655 0.82 1.76 2.583(2) 178 yes
O2 H3O O3 1_555 1.42 1.02 2.402(2) 159 yes
N1' H1'N O2' 1_555 0.99 1.70 2.678(2) 170 yes

loop_
_geom_torsion_atom_site_label_1
_geom_torsion_atom_site_label_2
_geom_torsion_atom_site_label_3
_geom_torsion_atom_site_label_4
_geom_torsion_site_symmetry_1
_geom_torsion_site_symmetry_4
_geom_torsion
_geom_torsion_publ_flag
C12 N1 C1 C2 . . 0.8(3) ?
N1 C1 C2 C3 . . -0.9(3) ?
C1 C2 C3 C4 . . -0.2(3) ?
C2 C3 C4 C12 . . 1.2(3) ?
C2 C3 C4 C5 . . -177.98(17) ?
C3 C4 C5 C6 . . 179.90(18) ?
C12 C4 C5 C6 . . 0.7(3) ?
C4 C5 C6 C7 . . 0.5(3) ?
C5 C6 C7 C11 . . -1.5(3) ?
C5 C6 C7 C8 . . 179.05(18) ?
C11 C7 C8 C9 . . -1.7(3) ?
C6 C7 C8 C9 . . 177.78(17) ?
C7 C8 C9 C10 . . 0.6(3) ?
C11 N2 C10 C9 . . -0.9(3) ?
C8 C9 C10 N2 . . 0.7(3) ?
C10 N2 C11 C7 . . -0.3(3) ?
C10 N2 C11 C12 . . -179.40(16) ?
C8 C7 C11 N2 . . 1.5(3) ?
C6 C7 C11 N2 . . -177.92(16) ?
C8 C7 C11 C12 . . -179.32(16) ?
C6 C7 C11 C12 . . 1.2(2) ?
C1 N1 C12 C4 . . 0.3(3) ?
C1 N1 C12 C11 . . 179.29(16) ?
C3 C4 C12 N1 . . -1.3(2) ?
C5 C4 C12 N1 . . 177.93(16) ?
C3 C4 C12 C11 . . 179.77(16) ?
C5 C4 C12 C11 . . -1.0(3) ?
N2 C11 C12 N1 . . 0.3(2) ?
C7 C11 C12 N1 . . -178.91(15) ?
N2 C11 C12 C4 . . 179.22(16) ?
C7 C11 C12 C4 . . 0.0(2) ?
O1 C13 C15 C17 . 2_554 20.5(3) ?
O2 C13 C15 C17 . 2_554 -157.26(17) ?
O1 C13 C15 C16 . . -159.18(19) yes
O2 C13 C15 C16 . . 23.0(3) yes
C17 C15 C16 C17 2_554 . 0.3(3) ?
C13 C15 C16 C17 . . 179.97(17) ?
C17 C15 C16 C14 2_554 . -178.73(17) ?
C13 C15 C16 C14 . . 1.0(3) ?
O4 C14 C16 C17 . . -12.5(2) yes
O3 C14 C16 C17 . . 166.62(17) yes
O4 C14 C16 C15 . . 166.58(18) ?
O3 C14 C16 C15 . . -14.3(3) ?
C15 C16 C17 C15 . 2_554 -0.3(3) ?
C14 C16 C17 C15 . 2_554 178.85(17) ?
C12' N1' C1' C2' . . 0.0(3) ?
N1' C1' C2' C3' . . 0.7(3) ?
C1' C2' C3' C4' . . -0.9(3) ?
C2' C3' C4' C12' . . 0.5(3) ?
C2' C3' C4' C5' . . -179.96(19) ?
C3' C4' C5' C6' . . 178.65(19) ?
C12' C4' C5' C6' . . -1.8(3) ?
C4' C5' C6' C7' . . 1.4(3) ?
C5' C6' C7' C8' . . 179.50(19) ?
C5' C6' C7' C11' . . 0.3(3) ?
C11' C7' C8' C9' . . 0.6(3) ?
C6' C7' C8' C9' . . -178.67(19) ?
C7' C8' C9' C10' . . -0.6(3) ?
C11' N2' C10' C9' . . -0.1(3) ?
C8' C9' C10' N2' . . 0.4(3) ?
C10' N2' C11' C7' . . 0.0(3) ?
C10' N2' C11' C12' . . -179.48(17) ?
C8' C7' C11' N2' . . -0.3(3) ?
C6' C7' C11' N2' . . 178.99(17) ?
C8' C7' C11' C12' . . 179.22(17) ?
C6' C7' C11' C12' . . -1.5(3) ?
C1' N1' C12' C4' . . -0.4(3) ?
C1' N1' C12' C11' . . 179.69(17) ?
C3' C4' C12' N1' . . 0.2(3) ?
C5' C4' C12' N1' . . -179.42(16) ?
C3' C4' C12' C11' . . -179.92(17) ?
C5' C4' C12' C11' . . 0.5(3) ?
N2' C11' C12' N1' . . 0.6(2) ?
C7' C11' C12' N1' . . -178.97(16) ?
N2' C11' C12' C4' . . -179.35(17) ?
C7' C11' C12' C4' . . 1.1(3) ?
O1' C13' C15' C20' . . -2.1(2) yes
O2' C13' C15' C20' . . 177.39(15) yes
O1' C13' C15' C16' . . 179.26(17) ?
O2' C13' C15' C16' . . -1.2(3) ?
C20' C15' C16' C17' . . -1.5(2) ?
C13' C15' C16' C17' . . 177.05(16) ?
C20' C15' C16' C14' . . 179.06(17) ?
C13' C15' C16' C14' . . -2.4(3) ?
O4' C14' C16' C17' . . 2.4(2) yes
O3' C14' C16' C17' . . -176.58(15) yes
O4' C14' C16' C15' . . -178.11(17) ?
O3' C14' C16' C15' . . 2.9(3) ?
C15' C16' C17' C18' . . 0.1(3) ?
C14' C16' C17' C18' . . 179.68(16) ?
C16' C17' C18' C19' . . 1.2(3) ?
C16' C17' C18' C21' . . -179.67(16) ?
C17' C18' C19' C20' . . -1.0(3) ?
C21' C18' C19' C20' . . 179.88(16) ?
C17' C18' C19' C22' . . -179.53(16) ?
C21' C18' C19' C22' . . 1.4(3) ?
C18' C19' C20' C15' . . -0.4(3) ?
C22' C19' C20' C15' . . 178.22(16) ?
C16' C15' C20' C19' . . 1.7(3) ?
C13' C15' C20' C19' . . -177.07(16) ?
C17' C18' C21' O5' . . 20.3(3) yes
C19' C18' C21' O5' . . -160.61(18) ?
C17' C18' C21' O6' . . -158.96(16) yes
C19' C18' C21' O6' . . 20.2(3) ?
C20' C19' C22' O8' . . 65.0(2) yes
C18' C19' C22' O8' . . -116.5(2) ?
C20' C19' C22' O7' . . -112.10(18) yes
C18' C19' C22' O7' . . 66.4(2) ?
